data_4101379
loop_
_publ_author_name
'Akiyama, Takahiko'
'Morita, Hisashi'
'Fuchibe, Kohei'

_publ_section_title
;
 Chiral Br\/onsted acid-catalyzed inverse electron-demand aza
 Diels-Alder reaction.
;
_journal_issue 40
_journal_name_full 'Journal of the American Chemical Society'
_journal_page_first 13070
_journal_page_last 13071
_journal_paper_doi 10.1021/ja064676r
_journal_volume 128
_journal_year 2006
_chemical_absolute_configuration 'CHOOSE rm ad rmad syn or unk'
_chemical_formula_moiety 'C17 H16 Br N O2 '
_chemical_formula_sum 'C17 H16 Br N O2'
_chemical_formula_weight 346.22
_space_group_IT_number 19
_symmetry_cell_setting orthorhombic
_symmetry_Int_Tables_number 19
_symmetry_space_group_name_Hall 'P 2ac 2ab'
_symmetry_space_group_name_H-M 'P 21 21 21'
_cell_angle_alpha 90.0000
_cell_angle_beta 90.0000
_cell_angle_gamma 90.0000
_cell_formula_units_Z 4
_cell_length_a 8.208(4)
_cell_length_b 9.538(10)
_cell_length_c 18.83(6)
_cell_measurement_reflns_used 65
_cell_measurement_temperature 123.1
_cell_measurement_theta_max 31.5
_cell_measurement_theta_min 2.1
_cell_volume 1474(5)
_computing_cell_refinement CrystalClear
_computing_data_collection CrystalClear
_computing_data_reduction CrystalStructure
_computing_publication_material 'CrystalStructure 3.7.0'
_computing_structure_refinement CRYSTALS
_computing_structure_solution 'DIRDIF99 (PATTY)'
_diffrn_detector_area_resol_mean 7.31
_diffrn_measured_fraction_theta_full 0.877
_diffrn_measured_fraction_theta_max 0.877
_diffrn_measurement_device_type 'Rigaku Mercury'
_diffrn_measurement_method \w
_diffrn_radiation_type 'Mo K\a'
_diffrn_radiation_wavelength 0.71070
_diffrn_reflns_av_R_equivalents 0.139
_diffrn_reflns_limit_h_max 12
_diffrn_reflns_limit_h_min -11
_diffrn_reflns_limit_k_max 12
_diffrn_reflns_limit_k_min -11
_diffrn_reflns_limit_l_max 27
_diffrn_reflns_limit_l_min -12
_diffrn_reflns_number 6686
_diffrn_reflns_theta_full 31.62
_diffrn_reflns_theta_max 31.62
_exptl_absorpt_coefficient_mu 2.801
_exptl_absorpt_correction_T_max 0.869
_exptl_absorpt_correction_T_min 0.545
_exptl_absorpt_correction_type multi-scan
_exptl_absorpt_process_details 'Jacobson, R. (1998) Private communication'
_exptl_crystal_colour colorless
_exptl_crystal_density_diffrn 1.560
_exptl_crystal_density_method 'not measured'
_exptl_crystal_description platelet
_exptl_crystal_F_000 704.00
_exptl_crystal_size_max 0.25
_exptl_crystal_size_mid 0.15
_exptl_crystal_size_min 0.05
_refine_diff_density_max 1.56
_refine_diff_density_min -0.86
_refine_ls_abs_structure_details 'Flack, H. D. (1983), Acta Cryst. A39, 876-881.'
_refine_ls_abs_structure_Flack 0.01(4)
_refine_ls_extinction_coef 10(3)
_refine_ls_extinction_method 'Larson (1970) Crystallographic Computing eq. 22'
_refine_ls_goodness_of_fit_ref 1.000
_refine_ls_hydrogen_treatment mixed
_refine_ls_number_parameters 159
_refine_ls_number_reflns 1094
_refine_ls_R_factor_gt 0.0699
_refine_ls_shift/su_max 0.0000
_refine_ls_structure_factor_coef Fsqd
_refine_ls_weighting_details 'w = 1/[1.2170\s(Fo^2^)]/(4Fo^2^)'
_refine_ls_weighting_scheme calc
_refine_ls_wR_factor_ref 0.1042
_reflns_number_gt 1075
_reflns_number_total 2517
_reflns_threshold_expression F^2^>2.0\s(F^2^)
_cod_data_source_file ja064676rsi20060828_080829.cif
_cod_data_source_block '__20060824-1'
_cod_original_formula_sum 'C17 H16 Br N O2 '
_cod_database_code 4101379

loop_
_symmetry_equiv_pos_site_id
_symmetry_equiv_pos_as_xyz
1 +X,+Y,+Z
2 1/2+X,1/2-Y,-Z
3 -X,1/2+Y,1/2-Z
4 1/2-X,-Y,1/2+Z

loop_
_atom_site_label
_atom_site_type_symbol
_atom_site_fract_x
_atom_site_fract_y
_atom_site_fract_z
_atom_site_U_iso_or_equiv
_atom_site_adp_type
_atom_site_occupancy
_atom_site_symmetry_multiplicity
_atom_site_calc_flag
_atom_site_refinement_flags
Br(1) Br 0.58109(18) 0.21589(13) 0.37726(6) 0.0248(3) Uani 1.00 1 d .
O(1) O 0.8360(9) 0.2526(8) 0.8539(3) 0.019(2) Uani 1.00 1 d .
O(2) O 0.1305(11) 0.2027(12) 0.7934(5) 0.026(2) Uani 1.00 1 d .
N(1) N 0.4294(14) 0.1959(11) 0.7358(4) 0.018(2) Uani 1.00 1 d .
C(1) C 0.6029(16) 0.0444(11) 0.5803(6) 0.022(3) Uani 1.00 1 d .
C(2) C 0.6045(16) 0.0613(11) 0.5066(5) 0.019(3) Uani 1.00 1 d .
C(3) C 0.5749(16) 0.1899(10) 0.4786(5) 0.014(3) Uani 1.00 1 d .
C(4) C 0.5548(19) 0.3055(13) 0.5202(5) 0.032(4) Uani 1.00 1 d .
C(5) C 0.5503(15) 0.2905(14) 0.5925(5) 0.021(3) Uani 1.00 1 d .
C(6) C 0.5776(15) 0.1597(9) 0.6242(5) 0.012(2) Uiso 1.00 1 d .
C(7) C 0.5773(16) 0.1397(11) 0.7030(5) 0.014(3) Uani 1.00 1 d .
C(8) C 0.7213(15) 0.1978(14) 0.7429(5) 0.014(3) Uiso 1.00 1 d .
C(9) C 0.7353(15) 0.3585(11) 0.7464(5) 0.009(2) Uiso 1.00 1 d .
C(10) C 0.8034(16) 0.3890(12) 0.8204(6) 0.022(3) Uiso 1.00 1 d .
C(11) C 0.7200(14) 0.1559(12) 0.8220(5) 0.013(2) Uiso 1.00 1 d .
C(12) C 0.5511(13) 0.1715(10) 0.8543(5) 0.005(2) Uiso 1.00 1 d .
C(13) C 0.5302(14) 0.1669(11) 0.9266(5) 0.015(3) Uani 1.00 1 d .
C(14) C 0.3744(12) 0.1748(10) 0.9574(5) 0.009(2) Uiso 1.00 1 d .
C(15) C 0.2420(15) 0.1853(11) 0.9123(5) 0.010(2) Uiso 1.00 1 d .
C(16) C 0.2632(16) 0.1934(14) 0.8404(6) 0.017(3) Uiso 1.00 1 d .
C(17) C 0.4189(17) 0.1845(10) 0.8097(5) 0.012(2) Uiso 1.00 1 d .
H(1) H 0.337(14) 0.164(12) 0.715(6) 0.04(4) Uiso 1.00 1 c .
H(2) H 0.069(19) 0.22(2) 0.822(7) 0.10(8) Uiso 1.00 1 c .
H(3) H 0.6191 -0.0459 0.6005 0.026 Uiso 1.00 1 c R
H(4) H 0.6259 -0.0164 0.4764 0.022 Uiso 1.00 1 c R
H(5) H 0.5440 0.3956 0.4993 0.039 Uiso 1.00 1 c R
H(6) H 0.5284 0.3698 0.6215 0.026 Uiso 1.00 1 c R
H(7) H 0.5765 0.0414 0.7112 0.016 Uiso 1.00 1 c R
H(8) H 0.8179 0.1619 0.7219 0.017 Uiso 1.00 1 c R
H(9) H 0.8073 0.3921 0.7108 0.011 Uiso 1.00 1 c R
H(10) H 0.6314 0.4009 0.7406 0.011 Uiso 1.00 1 c R
H(11) H 0.7261 0.4401 0.8476 0.026 Uiso 1.00 1 c R
H(12) H 0.9013 0.4416 0.8168 0.026 Uiso 1.00 1 c R
H(13) H 0.7572 0.0622 0.8273 0.016 Uiso 1.00 1 c R
H(14) H 0.6230 0.1581 0.9565 0.018 Uiso 1.00 1 c R
H(15) H 0.3605 0.1730 1.0075 0.011 Uiso 1.00 1 c R
H(16) H 0.1350 0.1869 0.9315 0.012 Uiso 1.00 1 c R

loop_
_atom_site_aniso_label
_atom_site_aniso_U_11
_atom_site_aniso_U_22
_atom_site_aniso_U_33
_atom_site_aniso_U_12
_atom_site_aniso_U_13
_atom_site_aniso_U_23
Br(1) 0.0267(6) 0.0289(6) 0.0187(5) 0.0016(8) 0.0014(8) 0.0013(7)
O(1) 0.010(4) 0.026(5) 0.021(4) 0.009(3) -0.001(3) 0.006(3)
O(2) 0.021(5) 0.032(6) 0.025(5) -0.013(5) -0.004(4) 0.002(5)
N(1) 0.024(6) 0.019(5) 0.010(4) 0.002(7) -0.013(5) -0.002(4)
C(1) 0.022(8) 0.010(6) 0.032(7) -0.004(7) 0.007(7) 0.001(5)
C(2) 0.029(9) 0.011(6) 0.016(6) 0.007(7) -0.007(6) -0.002(5)
C(3) 0.012(6) 0.013(6) 0.016(5) 0.005(7) 0.000(6) -0.000(5)
C(4) 0.063(11) 0.014(7) 0.019(6) 0.005(9) 0.010(8) 0.012(6)
C(5) 0.0(2) 0.021(5) 0.021(7) 0.000(7) 0.000(6) 0.000(6)
C(7) 0.014(6) 0.004(5) 0.023(6) 0.000(7) -0.006(6) -0.001(4)
C(13) 0.022(8) 0.014(7) 0.009(6) -0.002(5) -0.006(5) 0.002(5)

loop_
_atom_type_symbol
_atom_type_description
_atom_type_scat_dispersion_real
_atom_type_scat_dispersion_imag
_atom_type_scat_source
C C 0.003 0.002
;
International Tables for Crystallography
(1992, Vol. C, Tables 4.2.6.8 and 6.1.1.4)
;
H H 0.000 0.000
;
International Tables for Crystallography
(1992, Vol. C, Table 6.1.1.4)
;
N N 0.006 0.003
;
International Tables for Crystallography
(1992, Vol. C, Tables 4.2.6.8 and 6.1.1.4)
;
O O 0.011 0.006
;
International Tables for Crystallography
(1992, Vol. C, Tables 4.2.6.8 and 6.1.1.4)
;
Br Br -0.290 2.459
;
International Tables for Crystallography
(1992, Vol. C, Tables 4.2.6.8 and 6.1.1.4)
;

loop_
_geom_angle_atom_site_label_1
_geom_angle_atom_site_label_2
_geom_angle_atom_site_label_3
_geom_angle
C(10) O(1) C(11) 105.3(8)
C(7) N(1) C(17) 116.2(10)
C(2) C(1) C(6) 120.0(10)
C(1) C(2) C(3) 119.2(10)
Br(1) C(3) C(2) 119.8(7)
Br(1) C(3) C(4) 118.0(8)
C(2) C(3) C(4) 122.0(10)
C(3) C(4) C(5) 119.4(11)
C(4) C(5) C(6) 120.8(11)
C(1) C(6) C(5) 118.4(10)
C(1) C(6) C(7) 119.2(9)
C(5) C(6) C(7) 122.4(9)
N(1) C(7) C(6) 111.9(9)
N(1) C(7) C(8) 107.8(9)
C(6) C(7) C(8) 116.5(10)
C(7) C(8) C(9) 116.6(10)
C(7) C(8) C(11) 112.4(9)
C(9) C(8) C(11) 102.5(9)
C(8) C(9) C(10) 104.8(8)
O(1) C(10) C(9) 106.8(8)
O(1) C(11) C(8) 103.3(9)
O(1) C(11) C(12) 111.7(8)
C(8) C(11) C(12) 111.5(9)
C(11) C(12) C(13) 120.5(9)
C(11) C(12) C(17) 118.8(9)
C(13) C(12) C(17) 120.6(10)
C(12) C(13) C(14) 121.4(10)
C(13) C(14) C(15) 117.8(10)
C(14) C(15) C(16) 120.8(11)
O(2) C(16) C(15) 121.8(11)
O(2) C(16) C(17) 116.7(10)
C(15) C(16) C(17) 121.3(11)
N(1) C(17) C(12) 124.4(11)
N(1) C(17) C(16) 117.4(11)
C(12) C(17) C(16) 118.1(9)
C(16) O(2) H(2) 95(12)
C(7) N(1) H(1) 113(7)
C(17) N(1) H(1) 111(7)
C(2) C(1) H(3) 120.0
C(6) C(1) H(3) 120.0
C(1) C(2) H(4) 120.4
C(3) C(2) H(4) 120.4
C(3) C(4) H(5) 120.3
C(5) C(4) H(5) 120.3
C(4) C(5) H(6) 119.6
C(6) C(5) H(6) 119.6
N(1) C(7) H(7) 106.7
C(6) C(7) H(7) 106.7
C(8) C(7) H(7) 106.7
C(7) C(8) H(8) 108.3
C(9) C(8) H(8) 108.3
C(11) C(8) H(8) 108.3
C(8) C(9) H(9) 110.6
C(8) C(9) H(10) 110.6
C(10) C(9) H(9) 110.6
C(10) C(9) H(10) 110.6
H(9) C(9) H(10) 109.5
O(1) C(10) H(11) 110.1
O(1) C(10) H(12) 110.1
C(9) C(10) H(11) 110.1
C(9) C(10) H(12) 110.1
H(11) C(10) H(12) 109.5
O(1) C(11) H(13) 110.1
C(8) C(11) H(13) 110.1
C(12) C(11) H(13) 110.1
C(12) C(13) H(14) 119.3
C(14) C(13) H(14) 119.3
C(13) C(14) H(15) 121.1
C(15) C(14) H(15) 121.1
C(14) C(15) H(16) 119.6
C(16) C(15) H(16) 119.6

loop_
_geom_bond_atom_site_label_1
_geom_bond_atom_site_label_2
_geom_bond_distance
Br(1) C(3) 1.924(10)
O(1) C(11) 1.455(14)
O(2) C(16) 1.406(16)
N(1) C(7) 1.464(16)
N(1) C(17) 1.398(13)
C(1) C(2) 1.398(15)
C(1) C(6) 1.392(15)
C(2) C(3) 1.357(15)
C(3) C(4) 1.363(15)
C(4) C(5) 1.369(14)
C(5) C(6) 1.401(16)
C(6) C(7) 1.496(15)
C(7) C(8) 1.506(17)
C(8) C(9) 1.539(17)
C(8) C(11) 1.543(15)
C(11) C(12) 1.522(16)
C(12) C(13) 1.372(14)
C(12) C(17) 1.378(16)
C(13) C(14) 1.406(15)
C(14) C(15) 1.383(15)
C(15) C(16) 1.368(16)
C(16) C(17) 1.405(18)
C(1) H(3) 0.950
C(2) H(4) 0.950
C(4) H(5) 0.950
C(5) H(6) 0.950
C(7) H(7) 0.950
C(8) H(8) 0.950
C(9) H(9) 0.950
C(9) H(10) 0.950
C(10) H(11) 0.950
C(10) H(12) 0.950
C(11) H(13) 0.950
C(13) H(14) 0.950
C(14) H(15) 0.950
C(15) H(16) 0.950

loop_
_geom_contact_atom_site_label_1
_geom_contact_atom_site_label_2
_geom_contact_distance
_geom_contact_site_symmetry_2
Br(1) O(2) 3.331(9) 55602
O(1) O(2) 2.715(12) 65501
O(1) C(10) 1.470(14) .
O(1) C(15) 3.567(14) 65501
O(1) C(16) 3.561(15) 65501
O(2) Br(1) 3.331(9) 45602
O(2) O(1) 2.715(12) 45501
O(2) C(8) 3.491(15) 45501
O(2) C(9) 3.543(15) 64603
O(2) C(10) 3.260(16) 45501
O(2) C(11) 3.441(15) 45501
N(1) C(9) 3.507(15) 64603
C(4) C(14) 3.595(16) 65603
C(8) O(2) 3.491(15) 65501
C(8) C(10) 2.431(17) .
C(9) O(2) 3.543(15) 65603
C(9) N(1) 3.507(15) 65603
C(9) C(10) 1.529(15) .
C(9) C(16) 3.587(17) 65603
C(9) C(17) 3.519(15) 65603
C(10) O(1) 1.470(14) .
C(10) O(2) 3.260(16) 65501
C(10) C(8) 2.431(17) .
C(10) C(9) 1.529(15) .
C(10) C(11) 2.326(17) .
C(10) C(12) 3.000(16) .
C(11) O(2) 3.441(15) 65501
C(11) C(10) 2.326(17) .
C(12) C(10) 3.000(16) .
C(14) C(4) 3.595(16) 64603
C(15) O(1) 3.567(14) 45501
C(16) O(1) 3.561(15) 45501
C(16) C(9) 3.587(17) 64603
C(17) C(9) 3.519(15) 64603
Br(1) H(1) 2.95(11) 55602
Br(1) H(8) 3.083 45602
Br(1) H(9) 2.976 45602
Br(1) H(12) 3.462 66404
Br(1) H(13) 3.111 65404
O(1) H(2) 2.03(16) 65501
O(1) H(4) 3.239 65504
O(1) H(11) 2.007 .
O(1) H(12) 2.007 .
O(1) H(15) 2.711 55702
O(1) H(16) 2.924 65501
O(2) H(1) 2.28(11) .
O(2) H(2) 0.76(16) .
O(2) H(8) 2.924 45501
O(2) H(9) 3.567 45501
O(2) H(9) 3.006 64603
O(2) H(10) 3.537 64603
O(2) H(12) 2.988 45501
O(2) H(12) 3.252 64603
O(2) H(13) 3.404 45501
N(1) H(1) 0.91(10) .
N(1) H(2) 3.38(15) .
N(1) H(7) 3.443 65603
N(1) H(10) 2.892 64603
N(1) H(11) 3.170 64603
C(1) H(1) 3.54(11) .
C(1) H(11) 3.181 64603
C(2) H(14) 3.205 65404
C(2) H(16) 3.385 55404
C(5) H(1) 3.14(11) .
C(6) H(1) 2.61(11) .
C(6) H(11) 3.299 64603
C(7) H(1) 2.00(11) .
C(7) H(10) 3.041 64603
C(7) H(11) 3.276 64603
C(8) H(1) 3.22(11) .
C(8) H(2) 3.22(16) 65501
C(8) H(11) 3.038 .
C(8) H(12) 3.087 .
C(9) H(1) 3.06(11) 65603
C(9) H(2) 3.35(16) 65501
C(9) H(7) 3.198 65603
C(9) H(11) 2.060 .
C(9) H(12) 2.060 .
C(10) H(1) 2.94(11) 65603
C(10) H(2) 2.70(17) 65501
C(10) H(7) 3.492 65603
C(10) H(8) 2.855 .
C(10) H(9) 2.065 .
C(10) H(10) 2.065 .
C(10) H(13) 3.143 .
C(10) H(15) 3.326 55702
C(11) H(2) 2.93(16) 65501
C(11) H(4) 3.437 65504
C(11) H(6) 3.569 64603
C(11) H(11) 2.754 .
C(11) H(12) 3.106 .
C(12) H(1) 3.16(11) .
C(12) H(3) 3.153 65603
C(12) H(6) 2.986 64603
C(12) H(10) 3.479 64603
C(12) H(11) 2.940 .
C(13) H(3) 3.045 65603
C(13) H(4) 3.302 65504
C(13) H(5) 3.002 64603
C(13) H(6) 3.013 64603
C(13) H(11) 3.404 .
C(13) H(15) 3.350 55702
C(13) H(16) 3.134 55702
C(14) H(3) 2.879 65603
C(14) H(4) 3.199 65603
C(14) H(5) 2.865 64603
C(14) H(6) 3.362 64603
C(14) H(14) 3.071 45702
C(14) H(16) 3.270 55702
C(15) H(2) 2.25(15) .
C(15) H(3) 2.817 65603
C(15) H(14) 3.048 45702
C(16) H(1) 2.45(11) .
C(16) H(2) 1.66(16) .
C(16) H(3) 2.891 65603
C(16) H(9) 3.085 64603
C(16) H(10) 3.294 64603
C(17) H(1) 1.92(11) .
C(17) H(2) 2.91(16) .
C(17) H(3) 3.094 65603
C(17) H(6) 3.297 64603
C(17) H(7) 3.427 65603
C(17) H(9) 3.372 64603
C(17) H(10) 2.895 64603
C(17) H(11) 3.580 .
H(1) Br(1) 2.95(11) 45602
H(1) O(2) 2.28(11) .
H(1) N(1) 0.91(10) .
H(1) C(1) 3.54(11) .
H(1) C(5) 3.14(11) .
H(1) C(6) 2.61(11) .
H(1) C(7) 2.00(11) .
H(1) C(8) 3.22(11) .
H(1) C(9) 3.06(11) 64603
H(1) C(10) 2.94(12) 64603
H(1) C(12) 3.16(11) .
H(1) C(16) 2.45(11) .
H(1) C(17) 1.92(11) .
H(1) H(2) 3.03(19) .
H(1) H(6) 3.068 .
H(1) H(7) 2.291 .
H(1) H(9) 3.176 64603
H(1) H(10) 3.343 .
H(1) H(10) 2.660 64603
H(1) H(11) 2.495 64603
H(1) H(12) 2.947 64603
H(2) O(1) 2.03(16) 45501
H(2) O(2) 0.76(16) .
H(2) N(1) 3.38(15) .
H(2) C(8) 3.22(16) 45501
H(2) C(9) 3.35(16) 45501
H(2) C(10) 2.70(17) 45501
H(2) C(11) 2.93(16) 45501
H(2) C(15) 2.25(15) .
H(2) C(16) 1.66(16) .
H(2) C(17) 2.91(16) .
H(2) H(1) 3.03(19) .
H(2) H(8) 2.844 45501
H(2) H(9) 3.406 45501
H(2) H(9) 3.360 64603
H(2) H(11) 3.533 45501
H(2) H(12) 2.509 45501
H(2) H(13) 2.976 45501
H(2) H(16) 2.164 .
H(3) C(12) 3.153 64603
H(3) C(13) 3.045 64603
H(3) C(14) 2.879 64603
H(3) C(15) 2.817 64603
H(3) C(16) 2.891 64603
H(3) C(17) 3.094 64603
H(3) H(11) 3.000 64603
H(3) H(15) 3.369 64603
H(3) H(16) 3.307 64603
H(4) O(1) 3.239 65404
H(4) C(11) 3.437 65404
H(4) C(13) 3.302 65404
H(4) C(14) 3.199 64603
H(4) H(13) 2.998 65404
H(4) H(14) 2.493 65404
H(4) H(15) 2.980 64603
H(4) H(16) 2.819 55404
H(5) C(13) 3.002 65603
H(5) C(14) 2.865 65603
H(5) H(14) 2.973 65603
H(5) H(15) 2.763 65603
H(6) C(11) 3.569 65603
H(6) C(12) 2.986 65603
H(6) C(13) 3.013 65603
H(6) C(14) 3.362 65603
H(6) C(17) 3.297 65603
H(6) H(1) 3.068 .
H(6) H(13) 3.129 65603
H(6) H(14) 3.356 65603
H(7) N(1) 3.443 64603
H(7) C(9) 3.198 64603
H(7) C(10) 3.492 64603
H(7) C(17) 3.427 64603
H(7) H(1) 2.291 .
H(7) H(10) 2.352 64603
H(7) H(11) 2.886 64603
H(8) Br(1) 3.083 55602
H(8) O(2) 2.924 65501
H(8) C(10) 2.855 .
H(8) H(2) 2.844 65501
H(8) H(12) 3.283 .
H(8) H(12) 3.203 74603
H(9) Br(1) 2.976 55602
H(9) O(2) 3.567 65501
H(9) O(2) 3.006 65603
H(9) C(10) 2.065 .
H(9) C(16) 3.085 65603
H(9) C(17) 3.372 65603
H(9) H(1) 3.176 65603
H(9) H(2) 3.406 65501
H(9) H(2) 3.360 65603
H(9) H(11) 2.701 .
H(9) H(12) 2.192 .
H(10) O(2) 3.537 65603
H(10) N(1) 2.892 65603
H(10) C(7) 3.041 65603
H(10) C(10) 2.065 .
H(10) C(12) 3.479 65603
H(10) C(16) 3.294 65603
H(10) C(17) 2.895 65603
H(10) H(1) 3.343 .
H(10) H(1) 2.660 65603
H(10) H(7) 2.352 65603
H(10) H(11) 2.192 .
H(10) H(12) 2.668 .
H(11) O(1) 2.007 .
H(11) N(1) 3.170 65603
H(11) C(1) 3.181 65603
H(11) C(6) 3.299 65603
H(11) C(7) 3.276 65603
H(11) C(8) 3.038 .
H(11) C(9) 2.060 .
H(11) C(11) 2.754 .
H(11) C(12) 2.940 .
H(11) C(13) 3.404 .
H(11) C(17) 3.580 .
H(11) H(1) 2.495 65603
H(11) H(2) 3.533 65501
H(11) H(3) 3.000 65603
H(11) H(7) 2.886 65603
H(11) H(9) 2.701 .
H(11) H(10) 2.192 .
H(11) H(12) 1.551 .
H(11) H(14) 3.486 .
H(11) H(15) 3.134 55702
H(12) Br(1) 3.462 66504
H(12) O(1) 2.007 .
H(12) O(2) 2.988 65501
H(12) O(2) 3.252 65603
H(12) C(8) 3.087 .
H(12) C(9) 2.060 .
H(12) C(11) 3.106 .
H(12) H(1) 2.947 65603
H(12) H(2) 2.509 65501
H(12) H(8) 3.283 .
H(12) H(8) 3.203 75603
H(12) H(9) 2.192 .
H(12) H(10) 2.668 .
H(12) H(11) 1.551 .
H(12) H(15) 3.500 55702
H(13) Br(1) 3.111 65504
H(13) O(2) 3.404 65501
H(13) C(10) 3.143 .
H(13) H(2) 2.976 65501
H(13) H(4) 2.998 65504
H(13) H(6) 3.129 64603
H(14) C(2) 3.205 65504
H(14) C(14) 3.071 55702
H(14) C(15) 3.048 55702
H(14) H(4) 2.493 65504
H(14) H(5) 2.973 64603
H(14) H(6) 3.356 64603
H(14) H(11) 3.486 .
H(14) H(15) 2.619 55702
H(14) H(16) 2.578 55702
H(15) O(1) 2.711 45702
H(15) C(10) 3.326 45702
H(15) C(13) 3.350 45702
H(15) H(3) 3.369 65603
H(15) H(4) 2.980 65603
H(15) H(5) 2.763 64603
H(15) H(11) 3.134 45702
H(15) H(12) 3.500 45702
H(15) H(14) 2.619 45702
H(15) H(16) 2.860 55702
H(16) O(1) 2.924 45501
H(16) C(2) 3.385 55504
H(16) C(13) 3.134 45702
H(16) C(14) 3.270 45702
H(16) H(2) 2.164 .
H(16) H(3) 3.307 65603
H(16) H(4) 2.819 55504
H(16) H(14) 2.578 45702
H(16) H(15) 2.860 45702

loop_
_geom_torsion_atom_site_label_1
_geom_torsion_atom_site_label_2
_geom_torsion_atom_site_label_3
_geom_torsion_atom_site_label_4
_geom_torsion
C(10) O(1) C(11) C(8) 41.5(10)
C(10) O(1) C(11) C(12) -78.5(10)
C(11) O(1) C(10) C(9) -28.4(11)
C(7) N(1) C(17) C(12) 23.5(15)
C(7) N(1) C(17) C(16) -159.6(10)
C(17) N(1) C(7) C(6) -178.9(9)
C(17) N(1) C(7) C(8) -49.6(12)
C(2) C(1) C(6) C(5) 1.5(18)
C(2) C(1) C(6) C(7) -179.7(9)
C(6) C(1) C(2) C(3) -2.5(19)
C(1) C(2) C(3) Br(1) 178.7(10)
C(1) C(2) C(3) C(4) 5(2)
Br(1) C(3) C(4) C(5) -179.8(7)
C(2) C(3) C(4) C(5) -6(2)
C(3) C(4) C(5) C(6) 5(2)
C(4) C(5) C(6) C(1) -2.5(19)
C(4) C(5) C(6) C(7) 178.6(12)
C(1) C(6) C(7) N(1) -126.5(11)
C(1) C(6) C(7) C(8) 108.8(13)
C(5) C(6) C(7) N(1) 52.3(15)
C(5) C(6) C(7) C(8) -72.3(15)
N(1) C(7) C(8) C(9) -57.5(12)
N(1) C(7) C(8) C(11) 60.4(12)
C(6) C(7) C(8) C(9) 69.2(13)
C(6) C(7) C(8) C(11) -172.9(9)
C(7) C(8) C(9) C(10) 143.7(10)
C(7) C(8) C(11) O(1) -164.0(9)
C(7) C(8) C(11) C(12) -43.9(13)
C(9) C(8) C(11) O(1) -38.1(11)
C(9) C(8) C(11) C(12) 82.0(11)
C(11) C(8) C(9) C(10) 20.5(11)
C(8) C(9) C(10) O(1) 3.7(12)
O(1) C(11) C(12) C(13) -51.9(13)
O(1) C(11) C(12) C(17) 130.8(10)
C(8) C(11) C(12) C(13) -166.9(10)
C(8) C(11) C(12) C(17) 15.8(14)
C(11) C(12) C(13) C(14) -177.1(9)
C(11) C(12) C(17) N(1) -5.5(16)
C(11) C(12) C(17) C(16) 177.6(10)
C(13) C(12) C(17) N(1) 177.2(10)
C(13) C(12) C(17) C(16) 0.3(12)
C(17) C(12) C(13) C(14) 0.1(14)
C(12) C(13) C(14) C(15) 1.0(15)
C(13) C(14) C(15) C(16) -2.6(16)
C(14) C(15) C(16) O(2) 179.4(11)
C(14) C(15) C(16) C(17) 3.1(19)
O(2) C(16) C(17) N(1) 4.6(17)
O(2) C(16) C(17) C(12) -178.3(10)
C(15) C(16) C(17) N(1) -179.0(11)
C(15) C(16) C(17) C(12) -1.9(18)

loop_
_cod_related_entry_id
_cod_related_entry_database
_cod_related_entry_code
1 ChemSpider 30660020
